data_7236572
loop_
_publ_author_name
'Sun, Qi'
'Shen, Cheng'
'Li, Xin'
'Lin, Qiuhan'
'Lu, Ming'

_publ_section_title
;
 Combination of four oxadiazole rings for the generation of energetic
 materials with high detonation performance, low sensitivity and excellent
 thermal stability
;
_journal_issue 22
_journal_name_full 'Journal of Materials Chemistry A'
_journal_page_first 11063
_journal_paper_doi 10.1039/C7TA02209C
_journal_volume 5
_journal_year 2017
_chemical_formula_moiety '2(H4 N), C8 N10 O6'
_chemical_formula_sum 'C8 H8 N12 O6'
_chemical_formula_weight 368.26
_space_group_crystal_system monoclinic
_space_group_IT_number 14
_space_group_name_Hall '-P 2yn'
_space_group_name_H-M_alt 'P 1 21/n 1'
_atom_sites_solution_hydrogens difmap
_audit_creation_method SHELXL-2014/7
_audit_update_record
;
2017-03-13 deposited with the CCDC.
2017-05-02 downloaded from the CCDC.
;
_cell_angle_alpha 90
_cell_angle_beta 90.185(5)
_cell_angle_gamma 90
_cell_formula_units_Z 2
_cell_length_a 4.7289(6)
_cell_length_b 10.5845(12)
_cell_length_c 14.3425(19)
_cell_measurement_reflns_used 1046
_cell_measurement_temperature 172(2)
_cell_measurement_theta_max 25.34
_cell_measurement_theta_min 2.84
_cell_volume 717.88(15)
_computing_structure_refinement 'SHELXL-2014/7 (Sheldrick, 2014)'
_diffrn_ambient_temperature 172(2)
_diffrn_measured_fraction_theta_full 0.998
_diffrn_measured_fraction_theta_max 0.996
_diffrn_measurement_device_type 'PHOTON 100 CMOS detector'
_diffrn_measurement_method 'omega scan'
_diffrn_radiation_type MoK\a
_diffrn_radiation_wavelength 0.71073
_diffrn_reflns_av_R_equivalents 0.0663
_diffrn_reflns_av_unetI/netI 0.0655
_diffrn_reflns_Laue_measured_fraction_full 0.998
_diffrn_reflns_Laue_measured_fraction_max 0.996
_diffrn_reflns_limit_h_max 5
_diffrn_reflns_limit_h_min -5
_diffrn_reflns_limit_k_max 12
_diffrn_reflns_limit_k_min -12
_diffrn_reflns_limit_l_max 17
_diffrn_reflns_limit_l_min -17
_diffrn_reflns_number 4148
_diffrn_reflns_point_group_measured_fraction_full 0.998
_diffrn_reflns_point_group_measured_fraction_max 0.996
_diffrn_reflns_theta_full 25.242
_diffrn_reflns_theta_max 25.346
_diffrn_reflns_theta_min 2.840
_diffrn_source 'sealed tube'
_exptl_absorpt_coefficient_mu 0.147
_exptl_absorpt_correction_T_max 0.7452
_exptl_absorpt_correction_T_min 0.6784
_exptl_absorpt_correction_type multi-scan
_exptl_absorpt_process_details 'SADABS (Bruker, 2014)'
_exptl_crystal_density_diffrn 1.704
_exptl_crystal_description block
_exptl_crystal_F_000 376
_exptl_crystal_size_max 0.250
_exptl_crystal_size_mid 0.210
_exptl_crystal_size_min 0.170
_refine_diff_density_max 0.276
_refine_diff_density_min -0.333
_refine_diff_density_rms 0.071
_refine_ls_extinction_method none
_refine_ls_goodness_of_fit_ref 1.038
_refine_ls_hydrogen_treatment refxyz
_refine_ls_matrix_type full
_refine_ls_number_parameters 130
_refine_ls_number_reflns 1312
_refine_ls_number_restraints 21
_refine_ls_restrained_S_all 1.029
_refine_ls_R_factor_all 0.0855
_refine_ls_R_factor_gt 0.0494
_refine_ls_shift/su_max 0.000
_refine_ls_shift/su_mean 0.000
_refine_ls_structure_factor_coef Fsqd
_refine_ls_weighting_details 'w=1/[\s^2^(Fo^2^)+(0.0439P)^2^+0.3627P] where P=(Fo^2^+2Fc^2^)/3'
_refine_ls_weighting_scheme calc
_refine_ls_wR_factor_gt 0.0939
_refine_ls_wR_factor_ref 0.1049
_reflns_Friedel_coverage 0.000
_reflns_number_gt 947
_reflns_number_total 1312
_reflns_threshold_expression 'I > 2\s(I)'
_cod_data_source_file c7ta02209c2.cif
_cod_data_source_block 1
_cod_original_sg_symbol_H-M 'P 21/n'
_cod_database_code 7236572
_shelx_shelxl_version_number 2014/7
_shelx_space_group_comment
;
The symmetry employed for this shelxl refinement is uniquely defined
by the following loop, which should always be used as a source of
symmetry information in preference to the above space-group names.
They are only intended as comments.
;
_shelx_estimated_absorpt_t_min 0.964
_shelx_estimated_absorpt_t_max 0.975

loop_
_space_group_symop_operation_xyz
'x, y, z'
'-x+1/2, y+1/2, -z+1/2'
'-x, -y, -z'
'x-1/2, -y-1/2, z-1/2'

loop_
_atom_site_label
_atom_site_type_symbol
_atom_site_fract_x
_atom_site_fract_y
_atom_site_fract_z
_atom_site_U_iso_or_equiv
_atom_site_adp_type
_atom_site_occupancy
_atom_site_site_symmetry_order
_atom_site_calc_flag
_atom_site_refinement_flags_posn
_atom_site_refinement_flags_adp
C1 C 0.6483(5) 0.5274(2) 0.89019(18) 0.0135(6) Uani 1 1 d . .
C2 C 0.6048(5) 0.5079(2) 0.79301(18) 0.0122(6) Uani 1 1 d . .
C3 C 0.3977(5) 0.4324(2) 0.74220(17) 0.0118(6) Uani 1 1 d . .
C4 C 0.1705(5) 0.3547(2) 0.62918(18) 0.0137(6) Uani 1 1 d . .
N1 N 0.4887(5) 0.4706(2) 0.96241(14) 0.0173(6) Uani 1 1 d . .
N2 N 0.8631(5) 0.6027(2) 0.90315(16) 0.0198(6) Uani 1 1 d . .
N3 N 0.7909(5) 0.5751(2) 0.74709(15) 0.0172(5) Uani 1 1 d . .
N4 N 0.2193(4) 0.3580(2) 0.78558(15) 0.0155(5) Uani 1 1 d . .
N5 N 0.3782(4) 0.4363(2) 0.64795(14) 0.0133(5) Uani 1 1 d . .
N6 N -0.4174(5) 0.3181(2) 0.44419(15) 0.0161(5) Uani 1 1 d D .
H6A H -0.272(4) 0.315(2) 0.4871(13) 0.019 Uiso 1 1 d D U
H6B H -0.587(4) 0.308(2) 0.4739(14) 0.019 Uiso 1 1 d D U
H6C H -0.415(5) 0.3953(16) 0.4153(14) 0.019 Uiso 1 1 d D U
H6D H -0.390(4) 0.2559(18) 0.4010(13) 0.019 Uiso 1 1 d D U
O1 O 0.9543(4) 0.63334(17) 0.81495(13) 0.0208(5) Uani 1 1 d . .
O2 O 0.0616(4) 0.30523(17) 0.71057(12) 0.0162(5) Uani 1 1 d . .
O3 O 0.0762(4) 0.31875(19) 0.55315(12) 0.0214(5) Uani 1 1 d . .

loop_
_atom_site_aniso_label
_atom_site_aniso_U_11
_atom_site_aniso_U_22
_atom_site_aniso_U_33
_atom_site_aniso_U_23
_atom_site_aniso_U_13
_atom_site_aniso_U_12
C1 0.0146(13) 0.0115(14) 0.0145(15) -0.0050(11) -0.0017(11) 0.0017(12)
C2 0.0095(13) 0.0110(13) 0.0161(15) -0.0017(11) 0.0014(11) 0.0029(11)
C3 0.0126(13) 0.0102(13) 0.0125(15) 0.0004(11) -0.0006(11) 0.0036(11)
C4 0.0134(13) 0.0149(14) 0.0127(15) 0.0002(12) 0.0020(11) 0.0031(12)
N1 0.0206(12) 0.0177(13) 0.0136(12) -0.0036(10) -0.0033(10) 0.0010(11)
N2 0.0201(13) 0.0187(13) 0.0205(14) -0.0054(11) 0.0005(10) -0.0002(11)
N3 0.0166(12) 0.0156(12) 0.0195(13) -0.0056(10) -0.0007(10) -0.0006(10)
N4 0.0174(12) 0.0156(12) 0.0136(12) -0.0017(10) -0.0019(10) -0.0039(10)
N5 0.0146(11) 0.0145(12) 0.0107(12) -0.0009(10) -0.0012(9) -0.0021(10)
N6 0.0201(13) 0.0159(12) 0.0123(12) -0.0009(10) -0.0011(10) -0.0009(10)
O1 0.0187(10) 0.0195(11) 0.0241(12) -0.0049(9) 0.0011(9) -0.0062(9)
O2 0.0155(10) 0.0176(10) 0.0156(10) -0.0034(8) -0.0005(8) -0.0057(8)
O3 0.0183(10) 0.0311(12) 0.0149(11) -0.0054(9) -0.0018(8) -0.0029(9)

loop_
_atom_type_symbol
_atom_type_description
_atom_type_scat_dispersion_real
_atom_type_scat_dispersion_imag
_atom_type_scat_source
C C 0.0033 0.0016 'International Tables Vol C Tables 4.2.6.8 and 6.1.1.4'
H H 0.0000 0.0000 'International Tables Vol C Tables 4.2.6.8 and 6.1.1.4'
N N 0.0061 0.0033 'International Tables Vol C Tables 4.2.6.8 and 6.1.1.4'
O O 0.0106 0.0060 'International Tables Vol C Tables 4.2.6.8 and 6.1.1.4'

loop_
_geom_angle_atom_site_label_1
_geom_angle_atom_site_label_2
_geom_angle_atom_site_label_3
_geom_angle
_geom_angle_site_symmetry_1
N2 C1 N1 124.9(2) .
N2 C1 C2 109.8(2) .
N1 C1 C2 125.3(2) .
N3 C2 C1 108.5(2) .
N3 C2 C3 119.8(2) .
C1 C2 C3 131.6(2) .
N4 C3 N5 116.7(2) .
N4 C3 C2 121.6(2) .
N5 C3 C2 121.7(2) .
O3 C4 N5 129.8(2) .
O3 C4 O2 119.6(2) .
N5 C4 O2 110.5(2) .
N1 N1 C1 112.0(3) 3_667
C1 N2 O1 105.0(2) .
C2 N3 O1 105.2(2) .
C3 N4 O2 102.32(19) .
C4 N5 C3 103.3(2) .
H6A N6 H6B 109.6(14) .
H6A N6 H6C 108.9(15) .
H6B N6 H6C 109.3(14) .
H6A N6 H6D 108.7(14) .
H6B N6 H6D 110.7(15) .
H6C N6 H6D 109.6(15) .
N2 O1 N3 111.44(18) .
C4 O2 N4 107.16(18) .

loop_
_geom_bond_atom_site_label_1
_geom_bond_atom_site_label_2
_geom_bond_distance
_geom_bond_site_symmetry_2
C1 N2 1.304(3) .
C1 N1 1.418(3) .
C1 C2 1.423(3) .
C2 N3 1.311(3) .
C2 C3 1.457(3) .
C3 N4 1.313(3) .
C3 N5 1.355(3) .
C4 O3 1.237(3) .
C4 N5 1.334(3) .
C4 O2 1.381(3) .
N1 N1 1.250(4) 3_667
N2 O1 1.376(3) .
N3 O1 1.385(3) .
N4 O2 1.421(3) .
N6 H6A 0.921(15) .
N6 H6B 0.915(15) .
N6 H6C 0.917(15) .
N6 H6D 0.913(15) .
